data_8107383
loop_
_publ_author_name
'Zhang, Shi-Qi'
'Li, Ming'
'Zong, Hai-Tao'

_publ_section_title
;
 Crystal structure of
 2-methoxy-6-[(2-morpholin-4-yl-phenylamino)-methylene]-4-nitro-cyclohexa-2,4-dienone,
 C18H19N3O5
;
_journal_issue 2
_journal_name_full 'Zeitschrift f\"ur Kristallographie - New Crystal Structures'
_journal_page_first 165
_journal_page_last 166
_journal_paper_doi 10.1515/ncrs-2022-0525
_journal_volume 238
_journal_year 2023
_chemical_formula_sum 'C18 H19 N3 O5'
_chemical_formula_weight 357.36
_space_group_crystal_system orthorhombic
_space_group_IT_number 33
_space_group_name_Hall 'P 2c -2n'
_space_group_name_H-M_alt 'P n a 21'
_atom_sites_solution_hydrogens geom
_cell_angle_alpha 90
_cell_angle_beta 90
_cell_angle_gamma 90
_cell_formula_units_Z 4
_cell_length_a 15.5675(12)
_cell_length_b 17.0299(13)
_cell_length_c 6.2644(5)
_cell_measurement_reflns_used 2506
_cell_measurement_temperature 296(2)
_cell_measurement_theta_max 25.66
_cell_measurement_theta_min 2.62
_cell_volume 1660.8(2)
_computing_cell_refinement 'Bruker SMART'
_computing_data_collection 'Bruker SMART'
_computing_data_reduction 'Bruker SAINT'
_computing_molecular_graphics 'Bruker SHELXTL'
_computing_publication_material 'Bruker SHELXTL'
_computing_structure_refinement 'SHELXL-2014/7 (Sheldrick, 2014)'
_computing_structure_solution 'Bruker SHELXTL'
_diffrn_ambient_temperature 296(2)
_diffrn_measured_fraction_theta_full 0.999
_diffrn_measured_fraction_theta_max 0.999
_diffrn_measurement_device_type 'CCD area detector'
_diffrn_measurement_method 'phi and omega scans'
_diffrn_radiation_type MoK\a
_diffrn_radiation_wavelength 0.71073
_diffrn_reflns_av_R_equivalents 0.0294
_diffrn_reflns_av_unetI/netI 0.0303
_diffrn_reflns_Laue_measured_fraction_full 0.999
_diffrn_reflns_Laue_measured_fraction_max 0.999
_diffrn_reflns_limit_h_max 14
_diffrn_reflns_limit_h_min -18
_diffrn_reflns_limit_k_max 19
_diffrn_reflns_limit_k_min -20
_diffrn_reflns_limit_l_max 7
_diffrn_reflns_limit_l_min -7
_diffrn_reflns_number 8219
_diffrn_reflns_point_group_measured_fraction_full 0.897
_diffrn_reflns_point_group_measured_fraction_max 0.897
_diffrn_reflns_theta_full 24.996
_diffrn_reflns_theta_max 24.996
_diffrn_reflns_theta_min 1.772
_exptl_absorpt_coefficient_mu 0.106
_exptl_absorpt_correction_T_max 0.993
_exptl_absorpt_correction_T_min 0.980
_exptl_absorpt_correction_type multi-scan
_exptl_absorpt_process_details sadabs
_exptl_crystal_colour red
_exptl_crystal_density_diffrn 1.429
_exptl_crystal_description rod
_exptl_crystal_F_000 752
_exptl_crystal_size_max 0.200
_exptl_crystal_size_mid 0.080
_exptl_crystal_size_min 0.060
_refine_diff_density_max 0.107
_refine_diff_density_min -0.138
_refine_diff_density_rms 0.029
_refine_ls_abs_structure_details
; 
 Flack x determined using 734 quotients [(I+)-(I-)]/[(I+)+(I-)] 
 (Parsons, Flack and Wagner, Acta Cryst. B69 (2013) 249-259). 
;
_refine_ls_abs_structure_Flack 0.7(7)
_refine_ls_extinction_coef .
_refine_ls_extinction_method none
_refine_ls_goodness_of_fit_ref 1.029
_refine_ls_hydrogen_treatment constr
_refine_ls_matrix_type full
_refine_ls_number_parameters 235
_refine_ls_number_reflns 2626
_refine_ls_number_restraints 1
_refine_ls_restrained_S_all 1.029
_refine_ls_R_factor_all 0.0451
_refine_ls_R_factor_gt 0.0322
_refine_ls_shift/su_max 0.000
_refine_ls_shift/su_mean 0.000
_refine_ls_structure_factor_coef Fsqd
_refine_ls_weighting_details 'w=1/[\s^2^(Fo^2^)+(0.0434P)^2^+0.0858P] where P=(Fo^2^+2Fc^2^)/3'
_refine_ls_weighting_scheme calc
_refine_ls_wR_factor_gt 0.0751
_refine_ls_wR_factor_ref 0.0815
_reflns_Friedel_coverage 0.631
_reflns_Friedel_fraction_full 0.773
_reflns_Friedel_fraction_max 0.773
_reflns_number_gt 2161
_reflns_number_total 2626
_reflns_threshold_expression 'I > 2\s(I)'
_cod_data_source_file suppl_j_ncrs-2022-0525_suppl.cif
_cod_data_source_block 1
_cod_database_code 8107383
_shelx_space_group_comment
; 
The symmetry employed for this shelxl refinement is uniquely defined 
by the following loop, which should always be used as a source of 
symmetry information in preference to the above space-group names. 
They are only intended as comments. 
;
_shelx_estimated_absorpt_t_min 0.979
_shelx_estimated_absorpt_t_max 0.994

loop_
_space_group_symop_operation_xyz
'x, y, z'
'-x, -y, z+1/2'
'x+1/2, -y+1/2, z'
'-x+1/2, y+1/2, z+1/2'

loop_
_atom_site_label
_atom_site_type_symbol
_atom_site_fract_x
_atom_site_fract_y
_atom_site_fract_z
_atom_site_U_iso_or_equiv
_atom_site_adp_type
_atom_site_occupancy
_atom_site_site_symmetry_order
_atom_site_calc_flag
_atom_site_refinement_flags_posn
_atom_site_refinement_flags_adp
_atom_site_refinement_flags_occupancy
_atom_site_disorder_assembly
_atom_site_disorder_group
C1 C -0.1590(3) 0.04232(18) -0.9933(7) 0.0715(11) Uani 1 1 d . . . . .
H1A H -0.1490 0.0794 -1.1081 0.086 Uiso 1 1 calc R U . . .
H1B H -0.2192 0.0453 -0.9546 0.086 Uiso 1 1 calc R U . . .
C2 C -0.1391(2) -0.03934(17) -1.0713(5) 0.0522(8) Uani 1 1 d . . . . .
H2A H -0.1749 -0.0520 -1.1932 0.063 Uiso 1 1 calc R U . . .
H2B H -0.0794 -0.0427 -1.1151 0.063 Uiso 1 1 calc R U . . .
C3 C -0.10359(19) -0.07264(16) -0.7100(5) 0.0472(7) Uani 1 1 d . . . . .
H3A H -0.0430 -0.0770 -0.7445 0.057 Uiso 1 1 calc R U . . .
H3B H -0.1159 -0.1081 -0.5927 0.057 Uiso 1 1 calc R U . . .
C4 C -0.1240(2) 0.01038(16) -0.6449(6) 0.0584(9) Uani 1 1 d . . . . .
H4A H -0.1837 0.0137 -0.6020 0.070 Uiso 1 1 calc R U . . .
H4B H -0.0888 0.0249 -0.5234 0.070 Uiso 1 1 calc R U . . .
C5 C -0.15175(17) -0.17567(15) -0.9530(4) 0.0378(7) Uani 1 1 d . . . . .
C6 C -0.10748(19) -0.20433(18) -1.1289(5) 0.0474(8) Uani 1 1 d . . . . .
H6 H -0.0774 -0.1698 -1.2164 0.057 Uiso 1 1 calc R U . . .
C7 C -0.10772(19) -0.28347(18) -1.1752(6) 0.0559(8) Uani 1 1 d . . . . .
H7 H -0.0784 -0.3018 -1.2945 0.067 Uiso 1 1 calc R U . . .
C8 C -0.1508(2) -0.33542(17) -1.0470(6) 0.0559(9) Uani 1 1 d . . . . .
H8 H -0.1492 -0.3889 -1.0769 0.067 Uiso 1 1 calc R U . . .
C9 C -0.19635(19) -0.30825(16) -0.8739(5) 0.0502(8) Uani 1 1 d . . . . .
H9 H -0.2263 -0.3434 -0.7881 0.060 Uiso 1 1 calc R U . . .
C10 C -0.19777(17) -0.22911(14) -0.8269(5) 0.0381(6) Uani 1 1 d . . . . .
C11 C -0.28100(17) -0.23456(15) -0.5014(5) 0.0394(6) Uani 1 1 d . . . . .
H11 H -0.2725 -0.2885 -0.4913 0.047 Uiso 1 1 calc R U . . .
C12 C -0.32975(16) -0.19662(14) -0.3415(5) 0.0361(6) Uani 1 1 d . . . . .
C13 C -0.34177(16) -0.11309(15) -0.3477(5) 0.0382(7) Uani 1 1 d . . . . .
C14 C -0.38570(17) -0.07781(14) -0.1708(5) 0.0396(6) Uani 1 1 d . . . . .
C15 C -0.41744(17) -0.12192(15) -0.0083(5) 0.0415(7) Uani 1 1 d . . . . .
H15 H -0.4468 -0.0983 0.1038 0.050 Uiso 1 1 calc R U . . .
C16 C -0.40541(17) -0.20394(15) -0.0114(5) 0.0386(6) Uani 1 1 d . . . . .
C17 C -0.36341(16) -0.24092(14) -0.1716(6) 0.0397(6) Uani 1 1 d . . . . .
H17 H -0.3569 -0.2952 -0.1693 0.048 Uiso 1 1 calc R U . . .
C18 C -0.4354(3) 0.04054(18) -0.0180(7) 0.0710(11) Uani 1 1 d . . . . .
H18A H -0.4360 0.0960 -0.0447 0.107 Uiso 1 1 calc R U . . .
H18B H -0.4934 0.0215 -0.0097 0.107 Uiso 1 1 calc R U . . .
H18C H -0.4065 0.0303 0.1145 0.107 Uiso 1 1 calc R U . . .
O1 O -0.10863(17) 0.06372(12) -0.8156(5) 0.0723(7) Uani 1 1 d . . . . .
O2 O -0.31332(13) -0.07093(11) -0.5016(4) 0.0504(5) Uani 1 1 d . . . . .
O3 O -0.39176(13) 0.00174(9) -0.1863(4) 0.0528(6) Uani 1 1 d . . . . .
O4 O -0.42169(15) -0.31982(13) 0.1722(4) 0.0667(7) Uani 1 1 d . . . . .
O5 O -0.48221(15) -0.21685(12) 0.3016(4) 0.0631(6) Uani 1 1 d . . . . .
N1 N -0.15568(15) -0.09447(13) -0.8973(4) 0.0397(6) Uani 1 1 d . . . . .
N2 N -0.24779(14) -0.19745(11) -0.6608(4) 0.0382(5) Uani 1 1 d . . . . .
H2 H -0.2573 -0.1477 -0.6662 0.046 Uiso 1 1 calc R U . . .
N3 N -0.43898(16) -0.24967(15) 0.1651(5) 0.0469(6) Uani 1 1 d . . . . .

loop_
_atom_site_aniso_label
_atom_site_aniso_U_11
_atom_site_aniso_U_22
_atom_site_aniso_U_33
_atom_site_aniso_U_23
_atom_site_aniso_U_13
_atom_site_aniso_U_12
C1 0.089(3) 0.051(2) 0.074(3) 0.021(2) 0.013(2) 0.0037(18)
C2 0.062(2) 0.0526(18) 0.042(2) 0.0111(15) 0.0026(15) -0.0032(15)
C3 0.0526(18) 0.0480(16) 0.0412(18) -0.0020(15) -0.0031(15) -0.0055(13)
C4 0.076(2) 0.0452(17) 0.054(2) -0.0038(18) 0.0094(18) -0.0133(15)
C5 0.0366(15) 0.0443(15) 0.0326(16) -0.0035(13) -0.0034(13) 0.0043(12)
C6 0.0462(17) 0.0587(18) 0.0374(19) -0.0042(16) 0.0003(14) 0.0011(14)
C7 0.0528(19) 0.066(2) 0.048(2) -0.020(2) 0.0009(18) 0.0107(15)
C8 0.055(2) 0.0448(17) 0.068(2) -0.0201(18) -0.0019(19) 0.0048(15)
C9 0.0488(17) 0.0404(15) 0.061(2) -0.0070(16) 0.0019(17) 0.0010(13)
C10 0.0349(14) 0.0404(14) 0.0389(16) -0.0058(14) -0.0013(14) 0.0033(11)
C11 0.0411(15) 0.0327(13) 0.0444(17) 0.0003(14) -0.0050(15) -0.0013(11)
C12 0.0355(14) 0.0362(13) 0.0366(17) 0.0007(14) -0.0043(13) -0.0012(11)
C13 0.0362(14) 0.0377(14) 0.0406(18) -0.0010(14) -0.0043(14) -0.0013(12)
C14 0.0420(16) 0.0336(14) 0.0431(17) 0.0011(15) -0.0024(15) 0.0004(11)
C15 0.0422(16) 0.0456(16) 0.0367(17) -0.0017(14) -0.0008(14) 0.0028(12)
C16 0.0375(15) 0.0425(15) 0.0359(16) 0.0073(15) -0.0032(13) -0.0015(12)
C17 0.0393(15) 0.0354(13) 0.0444(17) 0.0065(15) -0.0024(15) -0.0006(11)
C18 0.106(3) 0.0442(18) 0.063(2) -0.0099(18) 0.016(2) 0.0099(17)
O1 0.1011(19) 0.0435(12) 0.0724(17) 0.0012(13) 0.0167(16) -0.0183(12)
O2 0.0666(13) 0.0382(10) 0.0466(13) 0.0074(11) 0.0130(12) -0.0018(9)
O3 0.0746(15) 0.0326(10) 0.0512(14) -0.0012(11) 0.0118(12) 0.0007(9)
O4 0.0751(15) 0.0509(12) 0.0741(17) 0.0261(13) 0.0128(14) 0.0042(11)
O5 0.0690(15) 0.0727(14) 0.0477(14) 0.0074(13) 0.0151(14) 0.0014(11)
N1 0.0477(14) 0.0372(12) 0.0341(13) 0.0033(11) -0.0006(11) -0.0015(11)
N2 0.0427(12) 0.0317(11) 0.0400(14) -0.0009(12) 0.0033(12) -0.0005(10)
N3 0.0421(14) 0.0523(16) 0.0464(16) 0.0115(14) -0.0024(14) -0.0011(12)

loop_
_atom_type_symbol
_atom_type_description
_atom_type_scat_dispersion_real
_atom_type_scat_dispersion_imag
_atom_type_scat_source
C C 0.0033 0.0016 'International Tables Vol C Tables 4.2.6.8 and 6.1.1.4'
H H 0.0000 0.0000 'International Tables Vol C Tables 4.2.6.8 and 6.1.1.4'
N N 0.0061 0.0033 'International Tables Vol C Tables 4.2.6.8 and 6.1.1.4'
O O 0.0106 0.0060 'International Tables Vol C Tables 4.2.6.8 and 6.1.1.4'

loop_
_geom_angle_atom_site_label_1
_geom_angle_atom_site_label_2
_geom_angle_atom_site_label_3
_geom_angle
_geom_angle_site_symmetry_1
_geom_angle_site_symmetry_3
O1 C1 C2 112.4(3) . .
O1 C1 H1A 109.1 . .
C2 C1 H1A 109.1 . .
O1 C1 H1B 109.1 . .
C2 C1 H1B 109.1 . .
H1A C1 H1B 107.9 . .
N1 C2 C1 108.3(3) . .
N1 C2 H2A 110.0 . .
C1 C2 H2A 110.0 . .
N1 C2 H2B 110.0 . .
C1 C2 H2B 110.0 . .
H2A C2 H2B 108.4 . .
N1 C3 C4 109.7(3) . .
N1 C3 H3A 109.7 . .
C4 C3 H3A 109.7 . .
N1 C3 H3B 109.7 . .
C4 C3 H3B 109.7 . .
H3A C3 H3B 108.2 . .
O1 C4 C3 111.1(3) . .
O1 C4 H4A 109.4 . .
C3 C4 H4A 109.4 . .
O1 C4 H4B 109.4 . .
C3 C4 H4B 109.4 . .
H4A C4 H4B 108.0 . .
C6 C5 C10 118.2(2) . .
C6 C5 N1 123.8(3) . .
C10 C5 N1 118.0(2) . .
C7 C6 C5 120.6(3) . .
C7 C6 H6 119.7 . .
C5 C6 H6 119.7 . .
C8 C7 C6 120.6(3) . .
C8 C7 H7 119.7 . .
C6 C7 H7 119.7 . .
C7 C8 C9 119.8(3) . .
C7 C8 H8 120.1 . .
C9 C8 H8 120.1 . .
C8 C9 C10 120.3(3) . .
C8 C9 H9 119.8 . .
C10 C9 H9 119.8 . .
C9 C10 C5 120.4(3) . .
C9 C10 N2 122.7(3) . .
C5 C10 N2 116.8(2) . .
N2 C11 C12 122.7(2) . .
N2 C11 H11 118.7 . .
C12 C11 H11 118.7 . .
C17 C12 C11 119.4(2) . .
C17 C12 C13 120.3(3) . .
C11 C12 C13 120.2(2) . .
O2 C13 C14 120.8(2) . .
O2 C13 C12 122.1(2) . .
C14 C13 C12 117.1(2) . .
C15 C14 O3 125.4(3) . .
C15 C14 C13 121.4(2) . .
O3 C14 C13 113.3(2) . .
C14 C15 C16 119.3(3) . .
C14 C15 H15 120.3 . .
C16 C15 H15 120.3 . .
C17 C16 C15 122.4(3) . .
C17 C16 N3 119.3(2) . .
C15 C16 N3 118.3(3) . .
C16 C17 C12 119.4(2) . .
C16 C17 H17 120.3 . .
C12 C17 H17 120.3 . .
O3 C18 H18A 109.5 . .
O3 C18 H18B 109.5 . .
H18A C18 H18B 109.5 . .
O3 C18 H18C 109.5 . .
H18A C18 H18C 109.5 . .
H18B C18 H18C 109.5 . .
C1 O1 C4 109.6(2) . .
C14 O3 C18 116.4(2) . .
C5 N1 C2 115.6(2) . .
C5 N1 C3 114.5(2) . .
C2 N1 C3 109.5(2) . .
C11 N2 C10 127.4(2) . .
C11 N2 H2 116.3 . .
C10 N2 H2 116.3 . .
O5 N3 O4 122.8(3) . .
O5 N3 C16 119.1(2) . .
O4 N3 C16 118.2(3) . .

loop_
_geom_bond_atom_site_label_1
_geom_bond_atom_site_label_2
_geom_bond_distance
_geom_bond_site_symmetry_2
C1 O1 1.409(5) .
C1 C2 1.506(5) .
C1 H1A 0.9700 .
C1 H1B 0.9700 .
C2 N1 1.462(3) .
C2 H2A 0.9700 .
C2 H2B 0.9700 .
C3 N1 1.474(4) .
C3 C4 1.505(4) .
C3 H3A 0.9700 .
C3 H3B 0.9700 .
C4 O1 1.423(4) .
C4 H4A 0.9700 .
C4 H4B 0.9700 .
C5 C6 1.389(4) .
C5 C10 1.402(4) .
C5 N1 1.427(3) .
C6 C7 1.379(4) .
C6 H6 0.9300 .
C7 C8 1.370(5) .
C7 H7 0.9300 .
C8 C9 1.376(4) .
C8 H8 0.9300 .
C9 C10 1.380(4) .
C9 H9 0.9300 .
C10 N2 1.407(4) .
C11 N2 1.290(4) .
C11 C12 1.413(4) .
C11 H11 0.9300 .
C12 C17 1.406(4) .
C12 C13 1.435(4) .
C13 O2 1.281(3) .
C13 C14 1.434(4) .
C14 C15 1.358(4) .
C14 O3 1.362(3) .
C15 C16 1.409(4) .
C15 H15 0.9300 .
C16 C17 1.353(4) .
C16 N3 1.450(4) .
C17 H17 0.9300 .
C18 O3 1.418(4) .
C18 H18A 0.9600 .
C18 H18B 0.9600 .
C18 H18C 0.9600 .
O4 N3 1.225(3) .
O5 N3 1.223(3) .
N2 H2 0.8600 .

loop_
_geom_hbond_atom_site_label_D
_geom_hbond_atom_site_label_H
_geom_hbond_atom_site_label_A
_geom_hbond_distance_DH
_geom_hbond_distance_HA
_geom_hbond_distance_DA
_geom_hbond_angle_DHA
_geom_hbond_site_symmetry_A
C1 H1A O4 0.97 2.46 3.389(4) 160.3 4_453
C3 H3A O4 0.97 2.63 3.452(4) 142.5 3_544
C3 H3B N2 0.97 2.59 3.107(4) 113.4 .
C4 H4A O2 0.97 2.56 3.378(4) 142.3 .
C17 H17 O1 0.93 2.63 3.475(3) 151.8 4_445
C18 H18A O5 0.96 2.60 3.455(4) 147.8 2_454
N2 H2 O2 0.86 1.88 2.584(3) 138.0 .

loop_
_geom_torsion_atom_site_label_1
_geom_torsion_atom_site_label_2
_geom_torsion_atom_site_label_3
_geom_torsion_atom_site_label_4
_geom_torsion
_geom_torsion_site_symmetry_1
_geom_torsion_site_symmetry_2
_geom_torsion_site_symmetry_3
_geom_torsion_site_symmetry_4
O1 C1 C2 N1 59.6(4) . . . .
N1 C3 C4 O1 -58.0(4) . . . .
C10 C5 C6 C7 -1.2(4) . . . .
N1 C5 C6 C7 -178.8(3) . . . .
C5 C6 C7 C8 -0.8(5) . . . .
C6 C7 C8 C9 1.9(5) . . . .
C7 C8 C9 C10 -1.0(5) . . . .
C8 C9 C10 C5 -1.0(4) . . . .
C8 C9 C10 N2 175.6(3) . . . .
C6 C5 C10 C9 2.1(4) . . . .
N1 C5 C10 C9 179.9(3) . . . .
C6 C5 C10 N2 -174.7(2) . . . .
N1 C5 C10 N2 3.0(4) . . . .
N2 C11 C12 C17 -179.6(3) . . . .
N2 C11 C12 C13 -2.1(4) . . . .
C17 C12 C13 O2 -178.8(2) . . . .
C11 C12 C13 O2 3.8(4) . . . .
C17 C12 C13 C14 2.6(4) . . . .
C11 C12 C13 C14 -174.8(2) . . . .
O2 C13 C14 C15 178.9(3) . . . .
C12 C13 C14 C15 -2.5(4) . . . .
O2 C13 C14 O3 -0.7(4) . . . .
C12 C13 C14 O3 177.9(2) . . . .
O3 C14 C15 C16 -179.1(3) . . . .
C13 C14 C15 C16 1.3(4) . . . .
C14 C15 C16 C17 -0.3(4) . . . .
C14 C15 C16 N3 179.3(2) . . . .
C15 C16 C17 C12 0.4(4) . . . .
N3 C16 C17 C12 -179.1(2) . . . .
C11 C12 C17 C16 175.8(2) . . . .
C13 C12 C17 C16 -1.6(4) . . . .
C2 C1 O1 C4 -59.8(4) . . . .
C3 C4 O1 C1 58.4(4) . . . .
C15 C14 O3 C18 -0.3(4) . . . .
C13 C14 O3 C18 179.2(3) . . . .
C6 C5 N1 C2 22.1(4) . . . .
C10 C5 N1 C2 -155.5(3) . . . .
C6 C5 N1 C3 -106.7(3) . . . .
C10 C5 N1 C3 75.7(3) . . . .
C1 C2 N1 C5 171.5(3) . . . .
C1 C2 N1 C3 -57.3(3) . . . .
C4 C3 N1 C5 -170.7(2) . . . .
C4 C3 N1 C2 57.5(3) . . . .
C12 C11 N2 C10 179.3(2) . . . .
C9 C10 N2 C11 18.2(4) . . . .
C5 C10 N2 C11 -165.0(3) . . . .
C17 C16 N3 O5 -174.8(3) . . . .
C15 C16 N3 O5 5.7(4) . . . .
C17 C16 N3 O4 6.1(4) . . . .
C15 C16 N3 O4 -173.4(3) . . . .
